data_7116798
loop_
_publ_author_name
'Xiaoguang Zhou'
'Bing Wei'
'Xiu-Li Sun'
'Yong Tang'
'Zuowei Xie'

_publ_section_title
;
 Asymmetric hydroamination catalyzed by a new chiral zirconium system:
 reaction scope and mechanism
;
_journal_name_full Chem.Commun.
_journal_page_first 5751
_journal_paper_doi 10.1039/C4cc10032H
_journal_volume 51
_journal_year 2015
_chemical_absolute_configuration ad
_chemical_formula_sum 'C36 H51 N O2 Zr'
_chemical_formula_weight 621.00
_chemical_name_systematic
; 
 ? 
;
_space_group_IT_number 4
_symmetry_cell_setting monoclinic
_symmetry_space_group_name_Hall 'P 2yb'
_symmetry_space_group_name_H-M 'P 1 21 1'
_atom_sites_solution_hydrogens geom
_atom_sites_solution_primary direct
_atom_sites_solution_secondary difmap
_audit_creation_method SHELXL-97
_audit_update_record
;
2014-07-26 deposited with the CCDC.
2015-02-19 downloaded from the CCDC.
;
_cell_angle_alpha 90.00
_cell_angle_beta 110.637(12)
_cell_angle_gamma 90.00
_cell_formula_units_Z 2
_cell_length_a 10.820(6)
_cell_length_b 11.235(7)
_cell_length_c 15.074(9)
_cell_measurement_temperature 293(2)
_cell_volume 1714.9(18)
_computing_cell_refinement 'Bruker SMART'
_computing_data_collection 'Bruker SMART'
_computing_data_reduction 'Bruker SHELXTL'
_computing_molecular_graphics 'Bruker SHELXTL'
_computing_publication_material 'Bruker SHELXTL'
_computing_structure_refinement 'SHELXL-97 (Sheldrick, 1997)'
_computing_structure_solution 'SHELXS-97 (Sheldrick, 1990)'
_diffrn_ambient_temperature 293(2)
_diffrn_measured_fraction_theta_full 0.991
_diffrn_measured_fraction_theta_max 0.991
_diffrn_measurement_device_type 'CCD area detector'
_diffrn_measurement_method 'phi and omega scans'
_diffrn_radiation_monochromator graphite
_diffrn_radiation_source 'fine-focus sealed tube'
_diffrn_radiation_type MoK\a
_diffrn_radiation_wavelength 0.71073
_diffrn_reflns_av_R_equivalents 0.0635
_diffrn_reflns_av_sigmaI/netI 0.2043
_diffrn_reflns_limit_h_max 12
_diffrn_reflns_limit_h_min -13
_diffrn_reflns_limit_k_max 13
_diffrn_reflns_limit_k_min -14
_diffrn_reflns_limit_l_max 18
_diffrn_reflns_limit_l_min -19
_diffrn_reflns_number 10099
_diffrn_reflns_theta_full 27.00
_diffrn_reflns_theta_max 27.00
_diffrn_reflns_theta_min 1.44
_exptl_absorpt_coefficient_mu 0.350
_exptl_absorpt_correction_T_max 0.9559
_exptl_absorpt_correction_T_min 0.9032
_exptl_absorpt_correction_type multi-scan
_exptl_absorpt_process_details sadabs
_exptl_crystal_colour yellow
_exptl_crystal_density_diffrn 1.203
_exptl_crystal_density_method 'not measured'
_exptl_crystal_description prism
_exptl_crystal_F_000 660
_exptl_crystal_size_max 0.30
_exptl_crystal_size_mid 0.22
_exptl_crystal_size_min 0.13
_refine_diff_density_max 0.502
_refine_diff_density_min -0.476
_refine_diff_density_rms 0.142
_refine_ls_abs_structure_details 'Flack H D (1983), Acta Cryst. A39, 876-881'
_refine_ls_abs_structure_Flack 0.00(9)
_refine_ls_extinction_method none
_refine_ls_goodness_of_fit_ref 0.830
_refine_ls_hydrogen_treatment mixed
_refine_ls_matrix_type full
_refine_ls_number_parameters 370
_refine_ls_number_reflns 7112
_refine_ls_number_restraints 1
_refine_ls_restrained_S_all 0.830
_refine_ls_R_factor_all 0.1468
_refine_ls_R_factor_gt 0.0636
_refine_ls_shift/su_max 0.039
_refine_ls_shift/su_mean 0.001
_refine_ls_structure_factor_coef Fsqd
_refine_ls_weighting_details 'calc w=1/[\s^2^(Fo^2^)+(0.0982P)^2^+0.0000P] where P=(Fo^2^+2Fc^2^)/3'
_refine_ls_weighting_scheme calc
_refine_ls_wR_factor_gt 0.1527
_refine_ls_wR_factor_ref 0.2144
_reflns_number_gt 2914
_reflns_number_total 7112
_reflns_threshold_expression >2sigma(I)
_cod_data_source_file c4cc10032h2.cif
_cod_data_source_block 1
_cod_original_cell_volume 1714.7(17)
_cod_original_sg_symbol_H-M P2(1)
_cod_database_code 7116798

loop_
_symmetry_equiv_pos_as_xyz
'x, y, z'
'-x, y+1/2, -z'

loop_
_atom_site_label
_atom_site_type_symbol
_atom_site_fract_x
_atom_site_fract_y
_atom_site_fract_z
_atom_site_U_iso_or_equiv
_atom_site_adp_type
_atom_site_occupancy
_atom_site_symmetry_multiplicity
_atom_site_calc_flag
_atom_site_refinement_flags
Zr1 Zr 0.74928(9) 0.56422(10) 0.69402(6) 0.0506(3) Uani 1 1 d .
O2 O 0.6666(7) 0.4289(6) 0.7678(5) 0.0509(17) Uani 1 1 d .
O1 O 0.8051(7) 0.6343(6) 0.5982(4) 0.0574(19) Uani 1 1 d .
N1 N 0.6678(8) 0.4331(7) 0.5967(5) 0.053(2) Uani 1 1 d .
C1 C 0.5734(11) 0.3490(11) 0.7072(8) 0.065(3) Uani 1 1 d .
H1A H 0.4862 0.3848 0.6849 0.078 Uiso 1 1 calc R
H1B H 0.5698 0.2764 0.7410 0.078 Uiso 1 1 calc R
C2 C 0.6179(10) 0.3210(9) 0.6221(8) 0.057(3) Uani 1 1 d .
H2 H 0.5403 0.2960 0.5684 0.068 Uiso 1 1 calc R
C3 C 0.6662(15) 0.4229(9) 0.5006(10) 0.093(4) Uani 1 1 d .
H3A H 0.5775 0.3981 0.4622 0.111 Uiso 1 1 calc R
H3B H 0.7239 0.3568 0.5006 0.111 Uiso 1 1 calc R
C4 C 0.7039(12) 0.5275(11) 0.4440(10) 0.072(4) Uani 1 1 d .
C5 C 0.6764(11) 0.5210(9) 0.3585(7) 0.062(3) Uani 1 1 d .
H5 H 0.6263 0.4568 0.3261 0.075 Uiso 1 1 calc R
C6 C 0.7156(10) 0.6025(9) 0.3099(8) 0.059(3) Uani 1 1 d .
C7 C 0.7890(10) 0.6987(11) 0.3599(7) 0.062(3) Uani 1 1 d .
H7 H 0.8149 0.7562 0.3256 0.074 Uiso 1 1 calc R
C8 C 0.8246(10) 0.7142(9) 0.4527(7) 0.053(3) Uani 1 1 d .
C9 C 0.7735(11) 0.6255(10) 0.4964(8) 0.056(3) Uani 1 1 d .
C29 C 0.6901(12) 0.5938(16) 0.1985(6) 0.083(5) Uani 1 1 d .
C31 C 0.5485(11) 0.5463(16) 0.1498(7) 0.094(5) Uani 1 1 d .
H31A H 0.5195 0.5633 0.0832 0.141 Uiso 1 1 calc R
H31B H 0.4904 0.5842 0.1768 0.141 Uiso 1 1 calc R
H31C H 0.5474 0.4618 0.1591 0.141 Uiso 1 1 calc R
C30 C 0.7888(18) 0.503(2) 0.1884(12) 0.190(13) Uani 1 1 d .
H30A H 0.7763 0.4927 0.1225 0.285 Uiso 1 1 calc R
H30B H 0.7751 0.4278 0.2143 0.285 Uiso 1 1 calc R
H30C H 0.8771 0.5299 0.2219 0.285 Uiso 1 1 calc R
C32 C 0.7123(17) 0.7120(18) 0.1555(11) 0.141(7) Uani 1 1 d .
H32A H 0.7800 0.7566 0.2023 0.211 Uiso 1 1 calc R
H32B H 0.6317 0.7571 0.1350 0.211 Uiso 1 1 calc R
H32C H 0.7389 0.6964 0.1022 0.211 Uiso 1 1 calc R
C33 C 0.9054(11) 0.8195(10) 0.5057(7) 0.060(3) Uani 1 1 d .
C35 C 0.8308(13) 0.9023(9) 0.5523(9) 0.084(4) Uani 1 1 d .
H35A H 0.8740 0.9783 0.5655 0.126 Uiso 1 1 calc R
H35B H 0.8308 0.8672 0.6103 0.126 Uiso 1 1 calc R
H35C H 0.7414 0.9126 0.5098 0.126 Uiso 1 1 calc R
C34 C 0.9478(13) 0.8926(11) 0.4381(9) 0.076(4) Uani 1 1 d .
H34A H 1.0140 0.8502 0.4221 0.115 Uiso 1 1 calc R
H34B H 0.9833 0.9670 0.4673 0.115 Uiso 1 1 calc R
H34C H 0.8730 0.9074 0.3816 0.115 Uiso 1 1 calc R
C36 C 1.0348(15) 0.7763(13) 0.5833(12) 0.099(6) Uani 1 1 d .
H36A H 1.0808 0.7235 0.5556 0.149 Uiso 1 1 calc R
H36B H 1.0138 0.7350 0.6320 0.149 Uiso 1 1 calc R
H36C H 1.0898 0.8436 0.6104 0.149 Uiso 1 1 calc R
C26 C 0.7169(13) 0.2183(10) 0.6484(11) 0.082(4) Uani 1 1 d .
H26 H 0.7384 0.2062 0.5911 0.099 Uiso 1 1 calc R
C28 C 0.6483(15) 0.1015(10) 0.6582(10) 0.111(5) Uani 1 1 d .
H28A H 0.7092 0.0526 0.7062 0.167 Uiso 1 1 calc R
H28B H 0.6198 0.0598 0.5988 0.167 Uiso 1 1 calc R
H28C H 0.5733 0.1192 0.6758 0.167 Uiso 1 1 calc R
C27 C 0.8450(13) 0.2299(12) 0.7231(9) 0.088(4) Uani 1 1 d .
H27A H 0.8838 0.3048 0.7169 0.132 Uiso 1 1 calc R
H27B H 0.9015 0.1663 0.7183 0.132 Uiso 1 1 calc R
H27C H 0.8345 0.2263 0.7837 0.132 Uiso 1 1 calc R
C24 C 0.6554(13) 0.4429(12) 0.8649(9) 0.085(4) Uani 1 1 d .
H24A H 0.6962 0.5170 0.8937 0.102 Uiso 1 1 calc R
H24B H 0.5631 0.4448 0.8588 0.102 Uiso 1 1 calc R
C25 C 0.7242(14) 0.3384(13) 0.9265(9) 0.100(4) Uani 1 1 d .
H25A H 0.6803 0.2658 0.8994 0.150 Uiso 1 1 calc R
H25B H 0.7214 0.3483 0.9891 0.150 Uiso 1 1 calc R
H25C H 0.8145 0.3352 0.9301 0.150 Uiso 1 1 calc R
C17 C 0.5938(14) 0.7061(12) 0.6848(13) 0.108(5) Uani 1 1 d .
H17A H 0.6392 0.7812 0.7050 0.130 Uiso 1 1 calc R
H17B H 0.5385 0.7149 0.6186 0.130 Uiso 1 1 calc R
C18 C 0.5005(12) 0.6847(10) 0.7437(8) 0.065(3) Uani 1 1 d .
C23 C 0.3840(13) 0.6189(10) 0.7097(8) 0.075(3) Uani 1 1 d .
H23 H 0.3630 0.5829 0.6507 0.090 Uiso 1 1 calc R
C22 C 0.3045(13) 0.6047(14) 0.7539(13) 0.112(6) Uani 1 1 d .
H22 H 0.2238 0.5667 0.7255 0.135 Uiso 1 1 calc R
C21 C 0.3424(18) 0.6480(15) 0.8464(13) 0.112(5) Uani 1 1 d .
H21 H 0.2888 0.6358 0.8822 0.135 Uiso 1 1 calc R
C20 C 0.4564(17) 0.7073(14) 0.8834(9) 0.095(5) Uani 1 1 d .
H20 H 0.4809 0.7349 0.9454 0.115 Uiso 1 1 calc R
C19 C 0.5353(13) 0.7283(12) 0.8360(10) 0.083(4) Uani 1 1 d .
H19 H 0.6128 0.7713 0.8634 0.099 Uiso 1 1 calc R
C10 C 0.9491(10) 0.5489(17) 0.8185(7) 0.085(4) Uani 1 1 d .
H10A H 0.9527 0.4805 0.8586 0.103 Uiso 1 1 calc R
H10B H 1.0241 0.5484 0.7975 0.103 Uiso 1 1 calc R
C11 C 0.9361(12) 0.6631(10) 0.8643(8) 0.067(3) Uani 1 1 d .
C16 C 0.9128(13) 0.6554(16) 0.9425(10) 0.094(4) Uani 1 1 d .
H16 H 0.9117 0.5844 0.9739 0.113 Uiso 1 1 calc R
C15 C 0.8893(14) 0.769(2) 0.9744(9) 0.101(5) Uani 1 1 d .
H15 H 0.8714 0.7683 1.0304 0.121 Uiso 1 1 calc R
C14 C 0.8888(15) 0.8748(15) 0.9368(12) 0.102(5) Uani 1 1 d .
H14 H 0.8702 0.9432 0.9645 0.122 Uiso 1 1 calc R
C13 C 0.9175(15) 0.8798(14) 0.8535(10) 0.101(5) Uani 1 1 d .
H13 H 0.9198 0.9516 0.8234 0.121 Uiso 1 1 calc R
C12 C 0.9425(13) 0.7716(13) 0.8177(8) 0.082(4) Uani 1 1 d .
H12 H 0.9635 0.7705 0.7630 0.099 Uiso 1 1 calc R

loop_
_atom_site_aniso_label
_atom_site_aniso_U_11
_atom_site_aniso_U_22
_atom_site_aniso_U_33
_atom_site_aniso_U_23
_atom_site_aniso_U_13
_atom_site_aniso_U_12
Zr1 0.0592(5) 0.0510(5) 0.0449(5) 0.0003(8) 0.0223(4) -0.0046(8)
O2 0.065(4) 0.051(4) 0.044(4) -0.007(3) 0.028(4) -0.008(4)
O1 0.089(5) 0.068(4) 0.020(3) -0.009(3) 0.025(4) -0.010(4)
N1 0.057(5) 0.079(6) 0.023(4) -0.002(4) 0.014(4) -0.019(5)
C1 0.059(7) 0.082(9) 0.061(8) 0.016(7) 0.031(6) -0.003(7)
C2 0.053(6) 0.052(6) 0.065(7) -0.022(6) 0.022(6) -0.010(5)
C3 0.118(11) 0.039(6) 0.125(13) -0.011(8) 0.048(10) -0.015(7)
C4 0.072(8) 0.068(10) 0.079(10) 0.005(7) 0.032(7) 0.001(7)
C5 0.091(8) 0.073(8) 0.031(6) -0.011(5) 0.030(6) -0.010(6)
C6 0.054(6) 0.057(8) 0.055(7) 0.008(6) 0.008(6) 0.011(5)
C7 0.063(7) 0.084(8) 0.038(6) 0.005(6) 0.018(5) 0.004(7)
C8 0.057(6) 0.059(6) 0.045(6) 0.020(5) 0.021(5) 0.014(5)
C9 0.063(7) 0.049(6) 0.069(8) 0.021(6) 0.038(7) 0.020(6)
C29 0.078(7) 0.149(17) 0.024(5) 0.001(8) 0.020(5) 0.000(9)
C31 0.102(9) 0.103(13) 0.052(6) -0.008(9) -0.004(6) 0.032(10)
C30 0.137(14) 0.34(4) 0.093(13) -0.086(16) 0.040(11) 0.074(19)
C32 0.153(16) 0.189(19) 0.073(11) -0.001(12) 0.030(11) -0.081(15)
C33 0.067(7) 0.068(7) 0.048(7) 0.021(6) 0.025(6) -0.008(6)
C35 0.125(11) 0.052(7) 0.097(10) -0.026(7) 0.067(9) -0.003(7)
C34 0.090(10) 0.075(8) 0.060(8) 0.015(7) 0.022(8) -0.011(8)
C36 0.090(11) 0.103(11) 0.120(14) -0.058(10) 0.056(11) -0.026(9)
C26 0.102(10) 0.062(7) 0.113(11) -0.022(8) 0.075(10) -0.008(8)
C28 0.152(13) 0.072(11) 0.126(12) 0.029(8) 0.071(11) 0.000(8)
C27 0.094(10) 0.088(10) 0.088(10) 0.008(8) 0.040(9) 0.023(8)
C24 0.084(9) 0.100(10) 0.083(10) 0.007(8) 0.044(8) 0.003(8)
C25 0.115(11) 0.105(11) 0.072(9) 0.016(9) 0.022(9) -0.010(10)
C17 0.091(10) 0.051(8) 0.167(16) 0.002(10) 0.027(11) 0.025(8)
C18 0.070(8) 0.062(7) 0.060(8) 0.005(6) 0.020(7) 0.023(6)
C23 0.082(9) 0.089(9) 0.053(7) -0.019(6) 0.024(7) 0.010(7)
C22 0.062(8) 0.142(17) 0.133(13) -0.029(12) 0.034(9) 0.006(9)
C21 0.103(13) 0.135(13) 0.110(13) -0.025(11) 0.052(11) 0.022(11)
C20 0.105(12) 0.113(12) 0.051(8) -0.019(8) 0.007(9) 0.028(10)
C19 0.063(8) 0.092(10) 0.080(10) -0.033(8) 0.009(7) 0.014(7)
C10 0.076(7) 0.113(13) 0.062(7) -0.014(11) 0.017(6) -0.017(11)
C11 0.076(8) 0.068(8) 0.054(8) 0.003(6) 0.019(7) -0.011(7)
C16 0.092(10) 0.133(13) 0.061(9) -0.006(9) 0.032(8) -0.007(9)
C15 0.077(10) 0.179(18) 0.042(8) 0.009(11) 0.017(7) -0.025(12)
C14 0.106(12) 0.104(12) 0.084(12) -0.035(10) 0.019(9) -0.006(10)
C13 0.127(13) 0.102(12) 0.063(10) 0.005(9) 0.020(9) -0.040(10)
C12 0.101(10) 0.100(10) 0.047(7) -0.002(8) 0.028(7) -0.023(8)

loop_
_atom_type_symbol
_atom_type_description
_atom_type_scat_dispersion_real
_atom_type_scat_dispersion_imag
_atom_type_scat_source
C C 0.0033 0.0016 'International Tables Vol C Tables 4.2.6.8 and 6.1.1.4'
H H 0.0000 0.0000 'International Tables Vol C Tables 4.2.6.8 and 6.1.1.4'
N N 0.0061 0.0033 'International Tables Vol C Tables 4.2.6.8 and 6.1.1.4'
O O 0.0106 0.0060 'International Tables Vol C Tables 4.2.6.8 and 6.1.1.4'
Zr Zr -2.9673 0.5597 'International Tables Vol C Tables 4.2.6.8 and 6.1.1.4'

loop_
_geom_angle_atom_site_label_1
_geom_angle_atom_site_label_2
_geom_angle_atom_site_label_3
_geom_angle
O1 Zr1 N1 85.8(3)
O1 Zr1 O2 159.3(2)
N1 Zr1 O2 73.8(3)
O1 Zr1 C17 95.0(5)
N1 Zr1 C17 109.7(5)
O2 Zr1 C17 95.1(4)
O1 Zr1 C10 100.9(4)
N1 Zr1 C10 124.8(5)
O2 Zr1 C10 88.2(4)
C17 Zr1 C10 123.9(6)
C1 O2 C24 113.9(8)
C1 O2 Zr1 115.3(6)
C24 O2 Zr1 126.0(6)
C9 O1 Zr1 138.3(6)
C3 N1 C2 108.5(8)
C3 N1 Zr1 128.7(6)
C2 N1 Zr1 122.2(6)
O2 C1 C2 107.6(8)
O2 C1 H1A 110.2
C2 C1 H1A 110.2
O2 C1 H1B 110.2
C2 C1 H1B 110.2
H1A C1 H1B 108.5
N1 C2 C26 115.1(8)
N1 C2 C1 106.9(8)
C26 C2 C1 109.4(10)
N1 C2 H2 108.4
C26 C2 H2 108.4
C1 C2 H2 108.4
N1 C3 C4 124.4(9)
N1 C3 H3A 106.2
C4 C3 H3A 106.2
N1 C3 H3B 106.2
C4 C3 H3B 106.2
H3A C3 H3B 106.4
C5 C4 C9 121.5(11)
C5 C4 C3 120.7(12)
C9 C4 C3 117.7(11)
C4 C5 C6 122.3(12)
C4 C5 H5 118.9
C6 C5 H5 118.9
C5 C6 C7 117.8(10)
C5 C6 C29 124.2(10)
C7 C6 C29 117.9(10)
C8 C7 C6 124.8(11)
C8 C7 H7 117.6
C6 C7 H7 117.6
C7 C8 C9 112.6(11)
C7 C8 C33 123.8(9)
C9 C8 C33 123.5(9)
C4 C9 C8 120.7(10)
C4 C9 O1 121.7(10)
C8 C9 O1 117.4(10)
C30 C29 C32 108.6(14)
C30 C29 C31 109.4(15)
C32 C29 C31 112.0(12)
C30 C29 C6 106.1(11)
C32 C29 C6 113.3(13)
C31 C29 C6 107.1(9)
C29 C31 H31A 109.5
C29 C31 H31B 109.5
H31A C31 H31B 109.5
C29 C31 H31C 109.5
H31A C31 H31C 109.5
H31B C31 H31C 109.5
C29 C30 H30A 109.5
C29 C30 H30B 109.5
H30A C30 H30B 109.5
C29 C30 H30C 109.5
H30A C30 H30C 109.5
H30B C30 H30C 109.5
C29 C32 H32A 109.5
C29 C32 H32B 109.5
H32A C32 H32B 109.5
C29 C32 H32C 109.5
H32A C32 H32C 109.5
H32B C32 H32C 109.5
C34 C33 C8 109.0(9)
C34 C33 C36 105.8(10)
C8 C33 C36 110.6(9)
C34 C33 C35 108.1(9)
C8 C33 C35 114.2(9)
C36 C33 C35 108.7(10)
C33 C35 H35A 109.5
C33 C35 H35B 109.5
H35A C35 H35B 109.5
C33 C35 H35C 109.5
H35A C35 H35C 109.5
H35B C35 H35C 109.5
C33 C34 H34A 109.5
C33 C34 H34B 109.5
H34A C34 H34B 109.5
C33 C34 H34C 109.5
H34A C34 H34C 109.5
H34B C34 H34C 109.5
C33 C36 H36A 109.5
C33 C36 H36B 109.5
H36A C36 H36B 109.5
C33 C36 H36C 109.5
H36A C36 H36C 109.5
H36B C36 H36C 109.5
C27 C26 C2 121.6(10)
C27 C26 C28 111.3(13)
C2 C26 C28 110.5(10)
C27 C26 H26 103.8
C2 C26 H26 103.8
C28 C26 H26 103.8
C26 C28 H28A 109.5
C26 C28 H28B 109.5
H28A C28 H28B 109.5
C26 C28 H28C 109.5
H28A C28 H28C 109.5
H28B C28 H28C 109.5
C26 C27 H27A 109.5
C26 C27 H27B 109.5
H27A C27 H27B 109.5
C26 C27 H27C 109.5
H27A C27 H27C 109.5
H27B C27 H27C 109.5
C25 C24 O2 108.7(10)
C25 C24 H24A 109.9
O2 C24 H24A 109.9
C25 C24 H24B 109.9
O2 C24 H24B 109.9
H24A C24 H24B 108.3
C24 C25 H25A 109.5
C24 C25 H25B 109.5
H25A C25 H25B 109.5
C24 C25 H25C 109.5
H25A C25 H25C 109.5
H25B C25 H25C 109.5
C18 C17 Zr1 117.5(9)
C18 C17 H17A 107.9
Zr1 C17 H17A 107.9
C18 C17 H17B 107.9
Zr1 C17 H17B 107.9
H17A C17 H17B 107.2
C19 C18 C23 116.3(11)
C19 C18 C17 120.4(13)
C23 C18 C17 123.3(12)
C22 C23 C18 124.5(12)
C22 C23 H23 117.7
C18 C23 H23 117.7
C23 C22 C21 117.7(14)
C23 C22 H22 121.1
C21 C22 H22 121.1
C20 C21 C22 119.5(15)
C20 C21 H21 120.3
C22 C21 H21 120.3
C19 C20 C21 122.9(14)
C19 C20 H20 118.5
C21 C20 H20 118.5
C20 C19 C18 118.8(13)
C20 C19 H19 120.6
C18 C19 H19 120.6
C11 C10 Zr1 95.6(9)
C11 C10 H10A 112.6
Zr1 C10 H10A 112.6
C11 C10 H10B 112.6
Zr1 C10 H10B 112.6
H10A C10 H10B 110.1
C16 C11 C12 124.6(14)
C16 C11 C10 116.5(13)
C12 C11 C10 118.9(11)
C11 C16 C15 111.5(14)
C11 C16 H16 124.3
C15 C16 H16 124.2
C14 C15 C16 129.8(14)
C14 C15 H15 115.1
C16 C15 H15 115.1
C15 C14 C13 117.0(14)
C15 C14 H14 121.5
C13 C14 H14 121.5
C12 C13 C14 116.6(13)
C12 C13 H13 121.7
C14 C13 H13 121.7
C13 C12 C11 120.5(11)
C13 C12 H12 119.8
C11 C12 H12 119.8

loop_
_geom_bond_atom_site_label_1
_geom_bond_atom_site_label_2
_geom_bond_distance
Zr1 O1 1.921(6)
Zr1 N1 2.047(8)
Zr1 O2 2.246(6)
Zr1 C17 2.285(13)
Zr1 C10 2.316(10)
O2 C1 1.418(13)
O2 C24 1.520(13)
O1 C9 1.453(12)
N1 C3 1.448(14)
N1 C2 1.473(12)
C1 C2 1.552(13)
C1 H1A 0.9700
C1 H1B 0.9700
C2 C26 1.529(16)
C2 H2 0.9800
C3 C4 1.587(15)
C3 H3A 0.9700
C3 H3B 0.9700
C4 C5 1.218(14)
C4 C9 1.409(14)
C5 C6 1.332(12)
C5 H5 0.9300
C6 C7 1.395(14)
C6 C29 1.606(13)
C7 C8 1.325(13)
C7 H7 0.9300
C8 C9 1.410(13)
C8 C33 1.520(15)
C29 C30 1.53(2)
C29 C32 1.53(2)
C29 C31 1.542(16)
C31 H31A 0.9600
C31 H31B 0.9600
C31 H31C 0.9600
C30 H30A 0.9600
C30 H30B 0.9600
C30 H30C 0.9600
C32 H32A 0.9600
C32 H32B 0.9600
C32 H32C 0.9600
C33 C34 1.501(14)
C33 C36 1.552(19)
C33 C35 1.552(14)
C35 H35A 0.9600
C35 H35B 0.9600
C35 H35C 0.9600
C34 H34A 0.9600
C34 H34B 0.9600
C34 H34C 0.9600
C36 H36A 0.9600
C36 H36B 0.9600
C36 H36C 0.9600
C26 C27 1.451(17)
C26 C28 1.540(16)
C26 H26 0.9800
C28 H28A 0.9600
C28 H28B 0.9600
C28 H28C 0.9600
C27 H27A 0.9600
C27 H27B 0.9600
C27 H27C 0.9600
C24 C25 1.519(17)
C24 H24A 0.9700
C24 H24B 0.9700
C25 H25A 0.9600
C25 H25B 0.9600
C25 H25C 0.9600
C17 C18 1.581(18)
C17 H17A 0.9700
C17 H17B 0.9700
C18 C19 1.396(15)
C18 C23 1.394(16)
C23 C22 1.269(16)
C23 H23 0.9300
C22 C21 1.396(19)
C22 H22 0.9300
C21 C20 1.34(2)
C21 H21 0.9300
C20 C19 1.313(18)
C20 H20 0.9300
C19 H19 0.9300
C10 C11 1.486(19)
C10 H10A 0.9700
C10 H10B 0.9700
C11 C16 1.293(15)
C11 C12 1.420(16)
C16 C15 1.42(2)
C16 H16 0.9300
C15 C14 1.319(19)
C15 H15 0.9300
C14 C13 1.397(18)
C14 H14 0.9300
C13 C12 1.394(18)
C13 H13 0.9300
C12 H12 0.9300

loop_
_geom_torsion_atom_site_label_1
_geom_torsion_atom_site_label_2
_geom_torsion_atom_site_label_3
_geom_torsion_atom_site_label_4
_geom_torsion
O1 Zr1 O2 C1 -27.7(11)
N1 Zr1 O2 C1 -17.6(6)
C17 Zr1 O2 C1 91.4(8)
C10 Zr1 O2 C1 -144.7(8)
O1 Zr1 O2 C24 178.4(9)
N1 Zr1 O2 C24 -171.4(8)
C17 Zr1 O2 C24 -62.4(9)
C10 Zr1 O2 C24 61.5(9)
N1 Zr1 O1 C9 17.4(9)
O2 Zr1 O1 C9 27.2(14)
C17 Zr1 O1 C9 -92.0(10)
C10 Zr1 O1 C9 142.1(10)
O1 Zr1 N1 C3 -1.1(10)
O2 Zr1 N1 C3 -177.5(10)
C17 Zr1 N1 C3 92.7(11)
C10 Zr1 N1 C3 -101.4(10)
O1 Zr1 N1 C2 168.7(7)
O2 Zr1 N1 C2 -7.7(7)
C17 Zr1 N1 C2 -97.4(8)
C10 Zr1 N1 C2 68.4(8)
C24 O2 C1 C2 -166.6(9)
Zr1 O2 C1 C2 36.3(10)
C3 N1 C2 C26 78.2(12)
Zr1 N1 C2 C26 -93.4(10)
C3 N1 C2 C1 -160.0(9)
Zr1 N1 C2 C1 28.3(11)
O2 C1 C2 N1 -39.4(11)
O2 C1 C2 C26 85.9(10)
C2 N1 C3 C4 175.9(11)
Zr1 N1 C3 C4 -13.1(18)
N1 C3 C4 C5 -165.7(12)
N1 C3 C4 C9 16.3(18)
C9 C4 C5 C6 3.4(19)
C3 C4 C5 C6 -174.6(10)
C4 C5 C6 C7 -0.9(17)
C4 C5 C6 C29 175.9(12)
C5 C6 C7 C8 1.1(16)
C29 C6 C7 C8 -175.9(10)
C6 C7 C8 C9 -3.5(15)
C6 C7 C8 C33 179.6(9)
C5 C4 C9 C8 -6.1(17)
C3 C4 C9 C8 171.9(10)
C5 C4 C9 O1 179.3(11)
C3 C4 C9 O1 -2.7(15)
C7 C8 C9 C4 5.7(14)
C33 C8 C9 C4 -177.4(9)
C7 C8 C9 O1 -179.4(9)
C33 C8 C9 O1 -2.5(14)
Zr1 O1 C9 C4 -17.5(15)
Zr1 O1 C9 C8 167.6(7)
C5 C6 C29 C30 -75.9(16)
C7 C6 C29 C30 100.8(16)
C5 C6 C29 C32 165.0(12)
C7 C6 C29 C32 -18.3(16)
C5 C6 C29 C31 40.9(17)
C7 C6 C29 C31 -142.3(12)
C7 C8 C33 C34 -5.7(14)
C9 C8 C33 C34 177.8(10)
C7 C8 C33 C36 -121.6(11)
C9 C8 C33 C36 61.8(13)
C7 C8 C33 C35 115.3(11)
C9 C8 C33 C35 -61.2(13)
N1 C2 C26 C27 55.7(15)
C1 C2 C26 C27 -64.7(14)
N1 C2 C26 C28 -171.1(10)
C1 C2 C26 C28 68.5(13)
C1 O2 C24 C25 80.6(12)
Zr1 O2 C24 C25 -125.2(9)
O1 Zr1 C17 C18 173.1(10)
N1 Zr1 C17 C18 85.8(11)
O2 Zr1 C17 C18 11.1(11)
C10 Zr1 C17 C18 -80.2(12)
Zr1 C17 C18 C19 91.2(13)
Zr1 C17 C18 C23 -86.1(14)
C19 C18 C23 C22 5.7(18)
C17 C18 C23 C22 -176.8(12)
C18 C23 C22 C21 -7(2)
C23 C22 C21 C20 3(2)
C22 C21 C20 C19 1(2)
C21 C20 C19 C18 -1(2)
C23 C18 C19 C20 -1.4(18)
C17 C18 C19 C20 -179.0(12)
O1 Zr1 C10 C11 94.9(7)
N1 Zr1 C10 C11 -172.7(6)
O2 Zr1 C10 C11 -103.9(7)
C17 Zr1 C10 C11 -8.9(10)
Zr1 C10 C11 C16 107.9(12)
Zr1 C10 C11 C12 -68.7(12)
C12 C11 C16 C15 2(2)
C10 C11 C16 C15 -174.1(12)
C11 C16 C15 C14 0(2)
C16 C15 C14 C13 -1(3)
C15 C14 C13 C12 1(2)
C14 C13 C12 C11 1(2)
C16 C11 C12 C13 -3(2)
C10 C11 C12 C13 173.5(12)
